data_4021475
loop_
_publ_author_name
'Martin Walther'
'Kurt Wermann'
'Marion Lutsche'
'Wolfgang G\"unther'
'Helmar G\"orls'
'Ernst Anders'

_publ_contact_author
;
        Ernst Anders
        Institut f\"ur Organische Chemie und Makromolekulare Chemie
        Universit\"at Jena
        Humboldtstr. 10
        07743 Jena
        Germany
;
_publ_contact_author_email 'Ernst.Anders@rz.uni-jena.de '
_publ_contact_author_fax '03641 9-48600 '
_publ_contact_author_phone '03641 9-48210 '
_publ_section_title
;
 Synthesis of Azolyl Carboximidamides as Ligands for Zn(II)
 and Cu(II): Application of the Zn(II) Complexes as Catalysts
 for the Copolymerization of Carbon Dioxide and Epoxides
;
_journal_name_full 'Journal of Organic Chemistry'
_journal_page_first 1399
_journal_page_last 1406
_journal_paper_doi 10.1021/jo052056n
_journal_volume 71
_journal_year 2006
_chemical_formula_moiety 'C26 H33 N7 O S2, C H4 O'
_chemical_formula_sum 'C27 H37 N7 O2 S2'
_chemical_formula_weight 555.76
_chemical_name_systematic
; 
 ? 
;
_space_group_IT_number 14
_symmetry_cell_setting monoclinic
_symmetry_space_group_name_Hall '-P 2ybc'
_symmetry_space_group_name_H-M 'P 1 21/c 1'
_atom_sites_solution_hydrogens mixed
_atom_sites_solution_primary direct
_atom_sites_solution_secondary difmap
_audit_creation_method SHELXL-97
_cell_angle_alpha 90.00
_cell_angle_beta 107.566(2)
_cell_angle_gamma 90.00
_cell_formula_units_Z 4
_cell_length_a 9.6218(2)
_cell_length_b 28.360(1)
_cell_length_c 11.5099(4)
_cell_measurement_temperature 183(2)
_cell_volume 2994.3(2)
_computing_cell_refinement DENZO
_computing_data_collection COLLECT
_computing_data_reduction DENZO
_computing_molecular_graphics SHELXTL/PC
_computing_publication_material SHELXL-97
_computing_structure_refinement 'SHELXL-97 (Sheldrick, 1997)'
_computing_structure_solution 'SHELXS-97 (Sheldrick, 1990)'
_diffrn_ambient_temperature 183(2)
_diffrn_measured_fraction_theta_full 0.949
_diffrn_measured_fraction_theta_max 0.949
_diffrn_measurement_device_type KappaCCD
_diffrn_measurement_method 'phi- + omega-scan'
_diffrn_radiation_monochromator graphite
_diffrn_radiation_source 'fine-focus sealed tube'
_diffrn_radiation_type MoK\a
_diffrn_radiation_wavelength 0.71073
_diffrn_reflns_av_R_equivalents 0.0618
_diffrn_reflns_av_sigmaI/netI 0.1161
_diffrn_reflns_limit_h_max 11
_diffrn_reflns_limit_h_min -11
_diffrn_reflns_limit_k_max 33
_diffrn_reflns_limit_k_min -36
_diffrn_reflns_limit_l_max 14
_diffrn_reflns_limit_l_min -14
_diffrn_reflns_number 10763
_diffrn_reflns_theta_full 27.49
_diffrn_reflns_theta_max 27.49
_diffrn_reflns_theta_min 2.53
_exptl_absorpt_coefficient_mu 0.214
_exptl_absorpt_correction_type none
_exptl_crystal_colour colourless
_exptl_crystal_density_diffrn 1.233
_exptl_crystal_density_method 'not measured'
_exptl_crystal_description prism
_exptl_crystal_F_000 1184
_exptl_crystal_size_max 0.20
_exptl_crystal_size_mid 0.12
_exptl_crystal_size_min 0.10
_refine_diff_density_max 1.131
_refine_diff_density_min -0.619
_refine_diff_density_rms 0.079
_refine_ls_extinction_method none
_refine_ls_goodness_of_fit_ref 1.024
_refine_ls_hydrogen_treatment mixed
_refine_ls_matrix_type full
_refine_ls_number_parameters 336
_refine_ls_number_reflns 6530
_refine_ls_number_restraints 0
_refine_ls_restrained_S_all 1.024
_refine_ls_R_factor_all 0.1551
_refine_ls_R_factor_gt 0.0881
_refine_ls_shift/su_max 0.002
_refine_ls_shift/su_mean 0.000
_refine_ls_structure_factor_coef Fsqd
_refine_ls_weighting_details 'calc w=1/[\s^2^(Fo^2^)+(0.1064P)^2^+4.0609P] where P=(Fo^2^+2Fc^2^)/3'
_refine_ls_weighting_scheme calc
_refine_ls_wR_factor_gt 0.2045
_refine_ls_wR_factor_ref 0.2362
_reflns_number_gt 3847
_reflns_number_total 6530
_reflns_threshold_expression >2sigma(I)
_cod_data_source_file jo052056nsi20051017_075714.cif
_cod_depositor_comments
;
The following automatic conversions were performed:
'_exptl_absorpt_correction_type' value 'NONE' changed to 'none' according
to '/home/saulius/struct/CIF-dictionaries/cif_core.dic' dictionary named
'cif_core.dic' version 2.4.1 from 2010-06-29.

Automatic conversion script
Id: cif_fix_enum 1527 2010-12-29 10:47:43Z saulius 

The following automatic conversions were performed:

'_atom_sites_solution_hydrogens' value 'geom/difmap' was changed to
'mixed'.

Automatic conversion script
Id: cif_fix_values 6452 2018-10-05 10:23:21Z andrius 
;
_cod_original_sg_symbol_H-M 'P 21/c'
_cod_database_code 4021475

loop_
_symmetry_equiv_pos_as_xyz
'x, y, z'
'-x, y+1/2, -z+1/2'
'-x, -y, -z'
'x, -y-1/2, z-1/2'

loop_
_atom_site_label
_atom_site_type_symbol
_atom_site_fract_x
_atom_site_fract_y
_atom_site_fract_z
_atom_site_U_iso_or_equiv
_atom_site_adp_type
_atom_site_occupancy
_atom_site_symmetry_multiplicity
_atom_site_calc_flag
_atom_site_refinement_flags
S1 S 0.90019(11) 0.18533(4) 0.18835(10) 0.0325(3) Uani 1 1 d .
S2 S 0.62994(11) 0.07604(4) 0.57676(10) 0.0348(3) Uani 1 1 d .
O1 O 1.0635(3) 0.09892(11) 0.4050(3) 0.0380(8) Uani 1 1 d .
N1 N 0.6251(3) 0.11718(12) 0.3665(3) 0.0279(8) Uani 1 1 d .
N2 N 0.4005(3) 0.10264(13) 0.4117(3) 0.0327(9) Uani 1 1 d .
N3 N 0.3542(4) 0.08191(13) 0.5028(3) 0.0333(9) Uani 1 1 d .
N4 N 0.4202(4) 0.13575(13) 0.1991(3) 0.0290(8) Uani 1 1 d .
N5 N 0.2269(4) 0.19721(12) -0.0851(3) 0.0334(8) Uani 1 1 d .
N6 N 0.6622(3) 0.14405(12) 0.1934(3) 0.0274(8) Uani 1 1 d .
N7 N 0.6224(3) 0.17160(13) 0.0885(3) 0.0325(8) Uani 1 1 d .
C1 C 0.5637(4) 0.13229(13) 0.2544(4) 0.0244(9) Uani 1 1 d .
C2 C 0.5426(4) 0.10188(14) 0.4352(4) 0.0275(9) Uani 1 1 d .
C3 C 0.4600(4) 0.06634(14) 0.5945(4) 0.0261(9) Uani 1 1 d .
C4 C 0.4361(4) 0.04340(16) 0.7055(4) 0.0317(10) Uani 1 1 d .
C5 C 0.5518(6) 0.00479(19) 0.7544(5) 0.0517(13) Uani 1 1 d .
H5A H 0.6492 0.0190 0.7774 0.078 Uiso 1 1 calc R
H5B H 0.5442 -0.0190 0.6910 0.078 Uiso 1 1 calc R
H5C H 0.5356 -0.0102 0.8260 0.078 Uiso 1 1 calc R
C6 C 0.4515(7) 0.0807(2) 0.8033(5) 0.0618(16) Uani 1 1 d .
H6A H 0.3786 0.1054 0.7727 0.093 Uiso 1 1 calc R
H6B H 0.5494 0.0945 0.8244 0.093 Uiso 1 1 calc R
H6C H 0.4366 0.0662 0.8759 0.093 Uiso 1 1 calc R
C7 C 0.2845(5) 0.0208(2) 0.6697(5) 0.0553(15) Uani 1 1 d .
H7A H 0.2103 0.0451 0.6383 0.083 Uiso 1 1 calc R
H7B H 0.2684 0.0058 0.7413 0.083 Uiso 1 1 calc R
H7C H 0.2776 -0.0030 0.6065 0.083 Uiso 1 1 calc R
C8 C 0.3356(4) 0.14012(14) 0.0708(4) 0.0264(9) Uani 1 1 d .
H8A H 0.3958 0.1282 0.0198 0.032 Uiso 1 1 calc R
C9 C 0.2922(4) 0.19086(14) 0.0348(4) 0.0272(9) Uani 1 1 d .
C10 C 0.3143(5) 0.22707(16) 0.1167(4) 0.0412(11) Uani 1 1 d .
H10A H 0.3588 0.2214 0.2011 0.049 Uiso 1 1 calc R
C11 C 0.2708(6) 0.27248(18) 0.0749(5) 0.0529(13) Uani 1 1 d .
H11A H 0.2859 0.2982 0.1303 0.064 Uiso 1 1 calc R
C12 C 0.2059(5) 0.27948(17) -0.0468(5) 0.0472(13) Uani 1 1 d .
H12A H 0.1764 0.3101 -0.0781 0.057 Uiso 1 1 calc R
C13 C 0.1847(5) 0.24126(17) -0.1227(4) 0.0409(11) Uani 1 1 d .
H13A H 0.1373 0.2461 -0.2071 0.049 Uiso 1 1 calc R
C14 C 0.2003(5) 0.10868(16) 0.0489(4) 0.0384(11) Uani 1 1 d .
H14A H 0.2308 0.0761 0.0717 0.058 Uiso 1 1 calc R
H14B H 0.1434 0.1098 -0.0374 0.058 Uiso 1 1 calc R
H14C H 0.1404 0.1200 0.0986 0.058 Uiso 1 1 calc R
C15 C 0.7339(4) 0.19349(15) 0.0738(4) 0.0319(10) Uani 1 1 d .
C16 C 0.8196(4) 0.13710(14) 0.2515(4) 0.0245(9) Uani 1 1 d .
H16A H 0.8436 0.1409 0.3418 0.029 Uiso 1 1 calc R
C17 C 0.7273(5) 0.22436(19) -0.0333(5) 0.0499(14) Uani 1 1 d .
C18 C 0.5808(10) 0.2304(4) -0.1122(9) 0.132(3) Uiso 1 1 d .
H18A H 0.5227 0.2469 -0.0681 0.197 Uiso 1 1 calc R
H18B H 0.5375 0.1995 -0.1388 0.197 Uiso 1 1 calc R
H18C H 0.5824 0.2490 -0.1836 0.197 Uiso 1 1 calc R
C19 C 0.8103(10) 0.1976(3) -0.1121(8) 0.115(3) Uiso 1 1 d .
H19A H 0.7579 0.1686 -0.1447 0.172 Uiso 1 1 calc R
H19B H 0.9091 0.1898 -0.0611 0.172 Uiso 1 1 calc R
H19C H 0.8157 0.2179 -0.1797 0.172 Uiso 1 1 calc R
C20 C 0.8162(9) 0.2678(3) 0.0074(8) 0.107(3) Uiso 1 1 d .
H20A H 0.7716 0.2871 0.0572 0.161 Uiso 1 1 calc R
H20B H 0.8202 0.2859 -0.0641 0.161 Uiso 1 1 calc R
H20C H 0.9152 0.2589 0.0557 0.161 Uiso 1 1 calc R
C21 C 0.8750(4) 0.09031(13) 0.2223(3) 0.0234(8) Uani 1 1 d .
C22 C 0.8097(5) 0.06577(15) 0.1159(4) 0.0334(10) Uani 1 1 d .
H22A H 0.7228 0.0777 0.0601 0.040 Uiso 1 1 calc R
C23 C 0.8693(5) 0.02391(16) 0.0893(4) 0.0413(11) Uani 1 1 d .
H23A H 0.8242 0.0073 0.0159 0.050 Uiso 1 1 calc R
C24 C 0.9953(5) 0.00696(16) 0.1721(5) 0.0417(11) Uani 1 1 d .
H24A H 1.0370 -0.0216 0.1549 0.050 Uiso 1 1 calc R
C25 C 1.0616(5) 0.03067(16) 0.2788(5) 0.0390(11) Uani 1 1 d .
H25A H 1.1476 0.0183 0.3349 0.047 Uiso 1 1 calc R
C26 C 1.0028(4) 0.07276(15) 0.3044(4) 0.0283(9) Uani 1 1 d .
O2 O 0.1272(5) 0.14286(18) -0.3007(4) 0.0839(14) Uani 1 1 d .
H2 H 0.1558 0.1531 -0.2289 0.126 Uiso 1 1 calc .
C27 C -0.0109(7) 0.1241(2) -0.3236(6) 0.0714(18) Uani 1 1 d .
H27A H -0.0046 0.0934 -0.2833 0.107 Uiso 1 1 calc .
H27B H -0.0550 0.1201 -0.4117 0.107 Uiso 1 1 calc .
H27C H -0.0712 0.1454 -0.2922 0.107 Uiso 1 1 calc .
H1O1 H 1.159(7) 0.089(2) 0.438(5) 0.068(17) Uiso 1 1 d .
H1N4 H 0.377(5) 0.1287(15) 0.244(4) 0.025(12) Uiso 1 1 d .

loop_
_atom_site_aniso_label
_atom_site_aniso_U_11
_atom_site_aniso_U_22
_atom_site_aniso_U_33
_atom_site_aniso_U_23
_atom_site_aniso_U_13
_atom_site_aniso_U_12
S1 0.0241(6) 0.0309(6) 0.0411(7) 0.0047(5) 0.0078(4) -0.0053(4)
S2 0.0207(5) 0.0549(7) 0.0271(6) 0.0137(5) 0.0047(4) 0.0018(5)
O1 0.0222(16) 0.049(2) 0.0369(18) -0.0006(15) -0.0007(13) 0.0086(14)
N1 0.0199(17) 0.036(2) 0.0272(19) 0.0086(16) 0.0066(14) 0.0003(14)
N2 0.0212(18) 0.049(2) 0.0276(19) 0.0118(17) 0.0067(14) 0.0021(16)
N3 0.0235(18) 0.047(2) 0.030(2) 0.0116(17) 0.0077(15) 0.0009(15)
N4 0.0210(18) 0.041(2) 0.0253(19) 0.0108(16) 0.0077(15) 0.0041(15)
N5 0.0304(19) 0.035(2) 0.031(2) 0.0049(16) 0.0030(15) 0.0059(15)
N6 0.0214(17) 0.037(2) 0.0236(18) 0.0090(15) 0.0058(14) 0.0028(14)
N7 0.0239(18) 0.039(2) 0.033(2) 0.0148(16) 0.0073(15) 0.0018(15)
C1 0.0194(19) 0.023(2) 0.031(2) 0.0047(17) 0.0081(16) 0.0004(16)
C2 0.020(2) 0.034(2) 0.025(2) 0.0028(18) 0.0007(16) -0.0006(17)
C3 0.022(2) 0.031(2) 0.025(2) 0.0009(17) 0.0070(16) -0.0005(17)
C4 0.026(2) 0.043(3) 0.029(2) 0.0083(19) 0.0125(17) 0.0020(19)
C5 0.053(3) 0.056(3) 0.050(3) 0.022(3) 0.020(3) 0.013(3)
C6 0.089(4) 0.063(4) 0.040(3) -0.002(3) 0.030(3) 0.003(3)
C7 0.043(3) 0.073(4) 0.055(3) 0.025(3) 0.021(3) -0.005(3)
C8 0.023(2) 0.031(2) 0.024(2) 0.0049(17) 0.0057(16) 0.0021(17)
C9 0.0177(19) 0.033(2) 0.031(2) 0.0033(19) 0.0067(16) 0.0021(16)
C10 0.049(3) 0.041(3) 0.032(3) -0.002(2) 0.009(2) 0.004(2)
C11 0.060(3) 0.039(3) 0.056(3) -0.009(3) 0.011(3) 0.005(2)
C12 0.044(3) 0.032(3) 0.063(4) 0.010(2) 0.013(2) 0.011(2)
C13 0.035(2) 0.045(3) 0.040(3) 0.012(2) 0.006(2) 0.010(2)
C14 0.034(2) 0.036(2) 0.040(3) 0.008(2) 0.003(2) -0.010(2)
C15 0.025(2) 0.036(2) 0.035(2) 0.0068(19) 0.0093(18) 0.0021(18)
C16 0.0179(19) 0.031(2) 0.024(2) 0.0034(17) 0.0048(15) -0.0013(16)
C17 0.033(3) 0.058(3) 0.058(3) 0.029(3) 0.012(2) -0.007(2)
C21 0.024(2) 0.025(2) 0.023(2) 0.0042(16) 0.0099(16) 0.0002(16)
C22 0.035(2) 0.036(2) 0.027(2) 0.0043(19) 0.0069(18) -0.0026(19)
C23 0.056(3) 0.035(3) 0.037(3) -0.008(2) 0.021(2) -0.008(2)
C24 0.049(3) 0.031(2) 0.053(3) 0.001(2) 0.027(2) 0.005(2)
C25 0.028(2) 0.037(3) 0.053(3) 0.011(2) 0.013(2) 0.008(2)
C26 0.022(2) 0.032(2) 0.032(2) 0.0056(19) 0.0102(17) 0.0015(17)
O2 0.077(3) 0.108(4) 0.074(3) -0.032(3) 0.035(2) -0.033(3)
C27 0.055(4) 0.084(5) 0.074(4) -0.003(4) 0.017(3) -0.015(3)

loop_
_atom_type_symbol
_atom_type_description
_atom_type_scat_dispersion_real
_atom_type_scat_dispersion_imag
_atom_type_scat_source
C C 0.0033 0.0016 'International Tables Vol C Tables 4.2.6.8 and 6.1.1.4'
H H 0.0000 0.0000 'International Tables Vol C Tables 4.2.6.8 and 6.1.1.4'
N N 0.0061 0.0033 'International Tables Vol C Tables 4.2.6.8 and 6.1.1.4'
O O 0.0106 0.0060 'International Tables Vol C Tables 4.2.6.8 and 6.1.1.4'
S S 0.1246 0.1234 'International Tables Vol C Tables 4.2.6.8 and 6.1.1.4'

loop_
_geom_angle_atom_site_label_1
_geom_angle_atom_site_label_2
_geom_angle_atom_site_label_3
_geom_angle
C15 S1 C16 89.85(18)
C3 S2 C2 88.36(18)
C1 N1 C2 120.6(3)
C2 N2 N3 112.9(3)
C3 N3 N2 113.9(3)
C1 N4 C8 131.9(4)
C13 N5 C9 117.2(4)
C1 N6 N7 121.8(3)
C1 N6 C16 120.5(3)
N7 N6 C16 116.4(3)
C15 N7 N6 111.2(3)
N1 C1 N4 125.7(4)
N1 C1 N6 113.8(3)
N4 C1 N6 120.6(4)
N2 C2 N1 129.4(4)
N2 C2 S2 112.1(3)
N1 C2 S2 118.5(3)
N3 C3 C4 123.4(3)
N3 C3 S2 112.7(3)
C4 C3 S2 123.9(3)
C6 C4 C3 108.7(4)
C6 C4 C7 111.3(4)
C3 C4 C7 109.1(3)
C6 C4 C5 109.0(4)
C3 C4 C5 109.7(3)
C7 C4 C5 109.0(4)
N4 C8 C9 112.3(3)
N4 C8 C14 107.6(3)
C9 C8 C14 110.8(3)
N5 C9 C10 122.3(4)
N5 C9 C8 114.3(4)
C10 C9 C8 123.4(4)
C9 C10 C11 119.2(4)
C12 C11 C10 119.0(5)
C11 C12 C13 118.3(5)
N5 C13 C12 123.9(4)
N7 C15 C17 123.9(4)
N7 C15 S1 116.3(3)
C17 C15 S1 119.9(3)
N6 C16 C21 113.7(3)
N6 C16 S1 102.8(2)
C21 C16 S1 110.5(3)
C18 C17 C20 117.4(6)
C18 C17 C15 112.3(5)
C20 C17 C15 110.3(5)
C18 C17 C19 105.4(6)
C20 C17 C19 103.7(6)
C15 C17 C19 106.9(5)
C22 C21 C26 119.4(4)
C22 C21 C16 123.0(3)
C26 C21 C16 117.5(3)
C21 C22 C23 121.1(4)
C24 C23 C22 118.6(4)
C25 C24 C23 121.2(4)
C24 C25 C26 120.0(4)
O1 C26 C25 123.7(4)
O1 C26 C21 116.7(4)
C25 C26 C21 119.6(4)

loop_
_geom_bond_atom_site_label_1
_geom_bond_atom_site_label_2
_geom_bond_distance
S1 C15 1.754(4)
S1 C16 1.827(4)
S2 C3 1.730(4)
S2 C2 1.753(4)
O1 C26 1.351(5)
N1 C1 1.318(5)
N1 C2 1.350(5)
N2 C2 1.312(5)
N2 N3 1.387(5)
N3 C3 1.303(5)
N4 C1 1.339(5)
N4 C8 1.460(5)
N5 C13 1.344(6)
N5 C9 1.344(5)
N6 C1 1.380(5)
N6 N7 1.391(4)
N6 C16 1.473(5)
N7 C15 1.294(5)
C3 C4 1.512(6)
C4 C6 1.518(7)
C4 C7 1.532(6)
C4 C5 1.542(6)
C8 C9 1.521(5)
C8 C14 1.534(6)
C9 C10 1.367(6)
C10 C11 1.394(7)
C11 C12 1.365(7)
C12 C13 1.368(7)
C15 C17 1.498(6)
C16 C21 1.505(5)
C17 C18 1.439(10)
C17 C20 1.492(9)
C17 C19 1.572(10)
C21 C22 1.383(6)
C21 C26 1.397(5)
C22 C23 1.392(6)
C23 C24 1.383(7)
C24 C25 1.377(7)
C25 C26 1.390(6)
O2 C27 1.381(7)
